data_7704240
loop_
_publ_author_name
'Reiter, Dominik'
'Frisch, Philipp'
'Wendel, Daniel'
'H\"ormann, Fabian M'
'Inoue, Shigeyoshi'

_publ_section_title
;
 Oxidation reactions of a versatile, two-coordinate, acyclic
 iminosiloxysilylene.
;
_journal_issue 21
_journal_name_full 'Dalton transactions (Cambridge, England : 2003)'
_journal_page_first 7060
_journal_page_last 7068
_journal_paper_doi 10.1039/d0dt01522a
_journal_volume 49
_journal_year 2020
_chemical_absolute_configuration ad
_chemical_compound_source 'see text'
_chemical_formula_moiety 'C46 H75 N5 O2 Si2, C7 H8'
_chemical_formula_sum 'C53 H83 N5 O2 Si2'
_chemical_formula_weight 878.42
_space_group_IT_number 19
_space_group_name_Hall 'P 2ac 2ab'
_space_group_name_H-M_alt 'P 21 21 21'
_symmetry_cell_setting orthorhombic
_symmetry_Int_Tables_number 19
_symmetry_space_group_name_Hall 'P 2ac 2ab'
_symmetry_space_group_name_H-M 'P 21 21 21'
_atom_sites_solution_hydrogens geom
_audit_update_record
;
2020-02-12 deposited with the CCDC.	2020-04-30 downloaded from the CCDC.
;
_cell_angle_alpha 90
_cell_angle_beta 90
_cell_angle_gamma 90
_cell_formula_units_Z 4
_cell_length_a 12.3466(7)
_cell_length_b 16.0952(9)
_cell_length_c 26.4133(15)
_cell_measurement_reflns_used 9909
_cell_measurement_temperature 100
_cell_measurement_theta_max 24.8841
_cell_measurement_theta_min 2.2175
_cell_volume 5248.9(5)
_computing_cell_refinement 'SAINT (Bruker, 2017)'
_computing_data_collection 'APEX III Control Software (Bruker, 2016)'
_computing_data_reduction 'SAINT (Bruker, 2017)'
_computing_molecular_graphics 'PLATON (Spek, 2011)'
_computing_publication_material 'PLATON (Spek, 2011), enCIFer (Allen, 2014)'
_computing_structure_refinement 'SHELXL2014 (Sheldrick, 2014), SHELXLE (Huebschle, 2011)'
_computing_structure_solution 'SHELXT (Sheldrick, 2015)'
_diffrn_ambient_temperature 100
_diffrn_detector ' CMOS plate '
_diffrn_detector_area_resol_mean 16
_diffrn_measured_fraction_theta_full 0.999
_diffrn_measured_fraction_theta_max 0.999
_diffrn_measurement_device ' \k-geometry diffractometer '
_diffrn_measurement_device_type ' Bruker Photon CMOS '
_diffrn_measurement_method ' phi- and omega-rotation '
_diffrn_radiation_monochromator 'Helios optic'
_diffrn_radiation_probe x-ray
_diffrn_radiation_source 'IMS microsource'
_diffrn_radiation_type MoK\a
_diffrn_radiation_wavelength 0.71073
_diffrn_reflns_av_R_equivalents 0.0605
_diffrn_reflns_av_unetI/netI 0.0416
_diffrn_reflns_limit_h_max 14
_diffrn_reflns_limit_h_min -14
_diffrn_reflns_limit_k_max 19
_diffrn_reflns_limit_k_min -19
_diffrn_reflns_limit_l_max 31
_diffrn_reflns_limit_l_min -31
_diffrn_reflns_number 55732
_diffrn_reflns_reduction_process
;
;
_diffrn_reflns_theta_full 25.24
_diffrn_reflns_theta_max 25.35
_diffrn_reflns_theta_min 2.22
_exptl_absorpt_coefficient_mu 0.110
_exptl_absorpt_correction_T_max 0.7450
_exptl_absorpt_correction_T_min 0.7153
_exptl_absorpt_correction_type multi-scan
_exptl_absorpt_process_details 'SADABS 2016/2, Bruker, 2016'
_exptl_crystal_colour 'clear colorless'
_exptl_crystal_density_diffrn 1.112
_exptl_crystal_density_method 'Not Measured'
_exptl_crystal_description fragment
_exptl_crystal_F_000 1920
_exptl_crystal_size_max 0.274
_exptl_crystal_size_mid 0.127
_exptl_crystal_size_min 0.103
_refine_diff_density_max 0.210
_refine_diff_density_min -0.218
_refine_diff_density_rms 0.041
_refine_ls_abs_structure_details 'Flack (1983)'
_refine_ls_abs_structure_Flack -0.01(5)
_refine_ls_extinction_method none
_refine_ls_goodness_of_fit_ref 1.066
_refine_ls_hydrogen_treatment constr
_refine_ls_matrix_type full
_refine_ls_number_parameters 581
_refine_ls_number_reflns 9603
_refine_ls_number_restraints 0
_refine_ls_restrained_S_all 1.066
_refine_ls_R_factor_all 0.0493
_refine_ls_R_factor_gt 0.0366
_refine_ls_shift/su_max 0.000
_refine_ls_shift/su_mean 0.000
_refine_ls_structure_factor_coef Fsqd
_refine_ls_weighting_details 'W=1/[\S^2^(FO^2^)+(0.0386P)^2^+1.2905P] WHERE P=(FO^2^+2FC^2^)/3'
_refine_ls_weighting_scheme calc
_refine_ls_wR_factor_gt 0.0814
_refine_ls_wR_factor_ref 0.0896
_reflns_number_gt 8376
_reflns_number_total 9603
_reflns_threshold_expression I>2\s(I)
_cod_data_source_file d0dt01522a2.cif
_cod_data_source_block Compound_13a
_cod_depositor_comments 'Adding full bibliography for 7704240--7704246.cif.'
_cod_database_code 7704240

loop_
_space_group_symop_id
_space_group_symop_operation_xyz
1 x,y,z
2 1/2-x,-y,1/2+z
3 1/2+x,1/2-y,-z
4 -x,1/2+y,1/2-z

loop_
_atom_site_aniso_label
_atom_site_aniso_U_11
_atom_site_aniso_U_22
_atom_site_aniso_U_33
_atom_site_aniso_U_23
_atom_site_aniso_U_13
_atom_site_aniso_U_12
Si1 0.0173(4) 0.0138(3) 0.0143(4) -0.0007(3) -0.0006(3) 0.0000(3)
Si2 0.0201(4) 0.0229(4) 0.0162(4) -0.0009(3) 0.0027(3) 0.0006(4)
O1 0.0216(10) 0.0159(9) 0.0220(10) 0.0023(8) -0.0005(9) 0.0004(8)
O2 0.0209(10) 0.0192(10) 0.0155(9) -0.0009(8) 0.0014(8) 0.0016(8)
N1 0.0203(12) 0.0178(11) 0.0153(12) -0.0020(10) -0.0003(9) -0.0002(11)
N2 0.0162(12) 0.0208(12) 0.0136(11) -0.0014(10) -0.0003(9) -0.0020(10)
N3 0.0170(12) 0.0215(12) 0.0138(12) -0.0024(10) -0.0002(9) -0.0045(10)
N4 0.0210(13) 0.0141(11) 0.0189(12) 0.0005(10) -0.0024(10) -0.0020(10)
N5 0.0229(12) 0.0152(11) 0.0164(11) 0.0010(9) -0.0041(10) 0.0015(10)
C1 0.0161(14) 0.0113(13) 0.0184(14) 0.0005(11) 0.0001(11) 0.0017(11)
C2 0.0240(15) 0.0301(16) 0.0152(13) -0.0041(13) 0.0029(12) -0.0049(14)
C3 0.0253(16) 0.0311(16) 0.0137(14) -0.0049(12) 0.0007(12) -0.0054(14)
C4 0.0137(14) 0.0244(15) 0.0147(13) -0.0034(11) 0.0004(11) -0.0007(12)
C5 0.0192(15) 0.0250(15) 0.0142(14) -0.0025(12) 0.0030(12) 0.0043(12)
C6 0.0201(15) 0.0341(18) 0.0233(16) -0.0002(13) 0.0001(12) 0.0062(14)
C7 0.0190(16) 0.0409(19) 0.0277(17) -0.0017(14) -0.0039(13) -0.0031(15)
C8 0.0210(16) 0.0292(16) 0.0278(16) -0.0024(14) -0.0005(13) -0.0051(14)
C9 0.0183(15) 0.0225(15) 0.0173(14) -0.0027(12) 0.0033(12) -0.0001(12)
C10 0.0248(16) 0.0226(15) 0.0217(15) 0.0003(13) 0.0037(13) 0.0065(13)
C11 0.056(2) 0.0274(17) 0.0285(18) -0.0043(15) 0.0072(17) 0.0064(17)
C12 0.038(2) 0.0297(18) 0.0338(19) 0.0071(15) 0.0012(16) 0.0110(16)
C13 0.0228(15) 0.0247(16) 0.0272(16) -0.0004(13) -0.0022(13) -0.0016(13)
C14 0.039(2) 0.0242(16) 0.0304(18) 0.0007(14) 0.0041(15) -0.0002(15)
C15 0.045(2) 0.0319(18) 0.0247(17) 0.0014(14) -0.0022(15) 0.0011(16)
C16 0.0172(14) 0.0256(15) 0.0137(14) -0.0020(12) -0.0014(12) -0.0053(13)
C17 0.0216(15) 0.0264(16) 0.0205(15) -0.0056(13) -0.0018(12) -0.0042(13)
C18 0.0197(16) 0.0336(18) 0.0302(18) -0.0089(14) 0.0018(13) -0.0042(14)
C19 0.0286(18) 0.0370(19) 0.0254(17) -0.0072(15) 0.0060(14) -0.0152(15)
C20 0.0330(18) 0.0263(16) 0.0206(15) -0.0001(13) -0.0025(14) -0.0087(15)
C21 0.0257(16) 0.0275(16) 0.0146(14) -0.0003(12) -0.0043(12) -0.0055(14)
C22 0.0223(17) 0.0249(16) 0.0314(17) -0.0045(14) 0.0002(13) -0.0011(13)
C23 0.041(2) 0.0280(18) 0.039(2) -0.0014(15) 0.0098(16) -0.0017(16)
C24 0.0339(19) 0.0312(18) 0.0331(19) -0.0041(15) 0.0006(15) 0.0052(16)
C25 0.0284(17) 0.0245(16) 0.0316(17) 0.0021(14) -0.0093(14) -0.0017(14)
C26 0.045(2) 0.045(2) 0.040(2) -0.0108(17) -0.0124(17) 0.0101(18)
C27 0.048(2) 0.0365(19) 0.0327(19) 0.0017(15) -0.0082(17) 0.0030(17)
C28 0.0201(15) 0.0168(14) 0.0141(14) 0.0004(11) -0.0005(11) 0.0002(12)
C29 0.0252(15) 0.0151(13) 0.0198(14) -0.0027(12) -0.0004(12) -0.0034(13)
C30 0.0271(16) 0.0145(14) 0.0188(15) -0.0013(12) -0.0010(12) -0.0037(12)
C31 0.0237(16) 0.0191(15) 0.0239(16) 0.0007(13) -0.0060(13) 0.0024(12)
C32 0.0295(17) 0.0206(15) 0.0350(18) -0.0034(13) -0.0085(14) -0.0046(14)
C33 0.0396(19) 0.0152(14) 0.0255(17) -0.0012(13) -0.0007(14) -0.0011(13)
C34 0.0289(17) 0.0194(14) 0.0255(15) 0.0026(13) -0.0096(13) 0.0036(14)
C35 0.0257(17) 0.0348(18) 0.0333(18) 0.0015(15) 0.0041(14) 0.0047(15)
C36 0.036(2) 0.0385(19) 0.043(2) 0.0093(17) 0.0011(17) 0.0132(17)
C37 0.0286(18) 0.049(2) 0.040(2) 0.0038(17) -0.0092(16) -0.0003(17)
C38 0.032(2) 0.053(2) 0.049(2) 0.0029(19) 0.0137(18) 0.0100(18)
C39 0.0294(17) 0.0336(17) 0.0297(17) 0.0082(15) 0.0060(15) -0.0016(15)
C40 0.0320(18) 0.0225(16) 0.051(2) 0.0015(15) 0.0070(17) -0.0011(15)
C41 0.041(2) 0.042(2) 0.048(2) 0.0156(18) 0.0156(18) -0.0009(18)
C42 0.036(2) 0.042(2) 0.0339(19) 0.0163(16) 0.0012(16) 0.0098(17)
C43 0.038(2) 0.047(2) 0.0214(16) -0.0101(15) 0.0066(15) -0.0055(17)
C44 0.048(2) 0.074(3) 0.0236(18) -0.0102(18) 0.0082(17) -0.015(2)
C45 0.039(2) 0.071(3) 0.0241(17) -0.0089(18) -0.0004(16) -0.018(2)
C46 0.056(3) 0.038(2) 0.044(2) -0.0198(17) 0.0137(19) -0.0129(19)
C47 0.038(2) 0.0309(17) 0.0352(19) 0.0064(15) -0.0018(16) -0.0077(16)
C48 0.0376(19) 0.0351(18) 0.036(2) 0.0085(16) -0.0031(16) 0.0045(17)
C49 0.047(2) 0.047(2) 0.0342(19) 0.0033(17) -0.0017(17) 0.0035(19)
C50 0.056(3) 0.048(2) 0.049(2) 0.0024(19) 0.014(2) 0.012(2)
C51 0.041(2) 0.049(2) 0.067(3) 0.020(2) 0.008(2) 0.013(2)
C52 0.037(2) 0.047(2) 0.042(2) 0.0176(18) -0.0082(17) -0.0076(18)
C53 0.089(3) 0.040(2) 0.046(2) -0.004(2) -0.004(2) -0.006(2)

loop_
_atom_site_label
_atom_site_type_symbol
_atom_site_thermal_displace_type
_atom_site_fract_x
_atom_site_fract_y
_atom_site_fract_z
_atom_site_occupancy
_atom_site_U_iso_or_equiv
_atom_site_calc_flag
_atom_site_refinement_flags
_atom_site_disorder_assembly
_atom_site_disorder_group
Si1 Si Uani 0.18015(6) 0.60221(5) 0.30066(3) 1.000 0.0151(2) d . . .
Si2 Si Uani 0.36809(6) 0.59371(5) 0.21856(3) 1.000 0.0197(2) d . . .
O1 O Uani 0.11024(15) 0.67500(11) 0.27997(7) 1.000 0.0198(6) d . . .
O2 O Uani 0.28963(15) 0.57989(11) 0.26730(7) 1.000 0.0185(6) d . . .
N1 N Uani 0.22378(18) 0.60342(14) 0.36107(8) 1.000 0.0178(7) d . . .
N2 N Uani 0.10061(18) 0.59214(14) 0.43326(8) 1.000 0.0169(7) d . . .
N3 N Uani 0.26806(19) 0.63168(14) 0.44625(8) 1.000 0.0174(7) d . . .
N4 N Uani 0.00723(19) 0.48667(13) 0.26836(8) 1.000 0.0180(7) d . . .
N5 N Uani 0.13950(19) 0.42112(13) 0.30251(8) 1.000 0.0182(7) d . . .
C1 C Uani 0.1970(2) 0.60868(16) 0.40743(10) 1.000 0.0153(8) d . . .
C2 C Uani 0.1136(2) 0.60642(19) 0.48500(10) 1.000 0.0231(8) d . . .
C3 C Uani 0.2160(2) 0.63121(18) 0.49279(11) 1.000 0.0234(9) d . . .
C4 C Uani -0.0016(2) 0.57151(17) 0.41057(10) 1.000 0.0176(8) d . . .
C5 C Uani -0.0607(2) 0.63499(18) 0.38646(10) 1.000 0.0195(8) d . . .
C6 C Uani -0.1594(2) 0.6132(2) 0.36493(11) 1.000 0.0258(9) d . . .
C7 C Uani -0.1981(3) 0.5331(2) 0.36813(12) 1.000 0.0292(10) d . . .
C8 C Uani -0.1409(2) 0.47259(19) 0.39330(11) 1.000 0.0260(9) d . . .
C9 C Uani -0.0405(2) 0.49020(18) 0.41528(11) 1.000 0.0194(8) d . . .
C10 C Uani -0.0204(3) 0.72443(18) 0.38634(11) 1.000 0.0230(9) d . . .
C11 C Uani -0.0402(3) 0.7647(2) 0.43804(12) 1.000 0.0373(11) d . . .
C12 C Uani -0.0716(3) 0.7777(2) 0.34529(13) 1.000 0.0338(11) d . . .
C13 C Uani 0.0203(3) 0.42323(18) 0.44441(11) 1.000 0.0249(9) d . . .
C14 C Uani 0.0109(3) 0.33829(19) 0.41928(12) 1.000 0.0312(10) d . . .
C15 C Uani -0.0220(3) 0.4163(2) 0.49888(11) 1.000 0.0339(11) d . . .
C16 C Uani 0.3729(2) 0.66680(17) 0.43607(10) 1.000 0.0188(8) d . . .
C17 C Uani 0.4623(2) 0.61413(18) 0.43510(11) 1.000 0.0228(9) d . . .
C18 C Uani 0.5629(3) 0.6493(2) 0.42386(12) 1.000 0.0278(10) d . . .
C19 C Uani 0.5716(3) 0.7333(2) 0.41288(12) 1.000 0.0303(10) d . . .
C20 C Uani 0.4820(3) 0.7838(2) 0.41409(11) 1.000 0.0266(9) d . . .
C21 C Uani 0.3801(3) 0.75185(18) 0.42651(10) 1.000 0.0226(9) d . . .
C22 C Uani 0.4497(3) 0.52238(19) 0.44654(12) 1.000 0.0262(10) d . . .
C23 C Uani 0.4513(3) 0.5066(2) 0.50397(13) 1.000 0.0360(11) d . . .
C24 C Uani 0.5349(3) 0.4684(2) 0.42035(13) 1.000 0.0327(11) d . . .
C25 C Uani 0.2819(3) 0.80895(19) 0.42928(12) 1.000 0.0282(10) d . . .
C26 C Uani 0.3002(3) 0.8827(2) 0.46501(14) 1.000 0.0433(12) d . . .
C27 C Uani 0.2475(3) 0.8396(2) 0.37722(13) 1.000 0.0391(11) d . . .
C28 C Uani 0.1032(2) 0.49858(16) 0.29154(10) 1.000 0.0170(8) d . . .
C29 C Uani -0.0167(2) 0.40259(17) 0.26445(10) 1.000 0.0200(8) d . . .
C30 C Uani 0.0669(2) 0.36095(17) 0.28566(11) 1.000 0.0201(9) d . . .
C31 C Uani -0.0604(2) 0.55220(17) 0.24695(11) 1.000 0.0222(9) d . . .
C32 C Uani -0.1194(3) 0.37350(18) 0.24077(12) 1.000 0.0284(10) d . . .
C33 C Uani 0.0868(3) 0.26994(17) 0.29137(12) 1.000 0.0268(10) d . . .
C34 C Uani 0.2404(2) 0.40272(19) 0.32910(11) 1.000 0.0246(9) d . . .
C35 C Uani 0.5104(3) 0.5611(2) 0.24122(12) 1.000 0.0313(10) d . . .
C36 C Uani 0.5002(3) 0.4826(2) 0.27488(14) 1.000 0.0392(11) d . . .
C37 C Uani 0.5615(3) 0.6286(2) 0.27529(14) 1.000 0.0392(11) d . . .
C38 C Uani 0.5900(3) 0.5414(2) 0.19808(15) 1.000 0.0447(12) d . . .
C39 C Uani 0.3650(3) 0.7089(2) 0.19895(12) 1.000 0.0309(10) d . . .
C40 C Uani 0.3671(3) 0.76315(19) 0.24749(13) 1.000 0.0352(10) d . . .
C41 C Uani 0.4606(3) 0.7347(2) 0.16517(15) 1.000 0.0437(12) d . . .
C42 C Uani 0.2586(3) 0.7306(2) 0.17084(13) 1.000 0.0373(11) d . . .
C43 C Uani 0.3151(3) 0.5217(2) 0.16550(12) 1.000 0.0355(11) d . . .
C44 C Uani 0.3648(3) 0.5414(3) 0.11310(13) 1.000 0.0485(13) d . . .
C45 C Uani 0.1904(3) 0.5309(3) 0.16062(13) 1.000 0.0447(13) d . . .
C46 C Uani 0.3375(3) 0.4294(2) 0.17797(15) 1.000 0.0460(14) d . . .
C47 C Uani 0.7161(3) 0.3381(2) 0.56583(13) 1.000 0.0347(11) d . . .
C48 C Uani 0.6745(3) 0.3380(2) 0.51724(13) 1.000 0.0362(11) d . . .
C49 C Uani 0.7031(3) 0.2770(2) 0.48273(14) 1.000 0.0427(11) d . . .
C50 C Uani 0.7736(3) 0.2155(3) 0.49649(16) 1.000 0.0510(14) d . . .
C51 C Uani 0.8163(3) 0.2148(3) 0.54476(17) 1.000 0.0523(14) d . . .
C52 C Uani 0.7884(3) 0.2756(2) 0.57901(14) 1.000 0.0420(12) d . . .
C53 C Uani 0.6833(4) 0.4045(2) 0.60365(15) 1.000 0.0583(14) d . . .
H2 H Uiso 0.05956 0.59975 0.51026 1.000 0.0280 c RU . .
H3 H Uiso 0.24717 0.64580 0.52444 1.000 0.0280 c RU . .
H6 H Uiso -0.20074 0.65419 0.34773 1.000 0.0310 c RU . .
H7 H Uiso -0.26538 0.51951 0.35273 1.000 0.0350 c RU . .
H8 H Uiso -0.17000 0.41809 0.39579 1.000 0.0310 c RU . .
H10 H Uiso 0.05960 0.72337 0.38033 1.000 0.0280 c RU . .
H11A H Uiso -0.01481 0.82233 0.43738 1.000 0.0560 c RU . .
H11B H Uiso -0.00068 0.73379 0.46414 1.000 0.0560 c RU . .
H11C H Uiso -0.11787 0.76359 0.44570 1.000 0.0560 c RU . .
H12A H Uiso -0.03879 0.83316 0.34574 1.000 0.0510 c RU . .
H12B H Uiso -0.14958 0.78242 0.35149 1.000 0.0510 c RU . .
H12C H Uiso -0.05933 0.75190 0.31218 1.000 0.0510 c RU . .
H13 H Uiso 0.09865 0.43895 0.44571 1.000 0.0300 c RU . .
H14A H Uiso 0.02415 0.34383 0.38285 1.000 0.0470 c RU . .
H14B H Uiso -0.06198 0.31600 0.42484 1.000 0.0470 c RU . .
H14C H Uiso 0.06453 0.30044 0.43400 1.000 0.0470 c RU . .
H15A H Uiso -0.01452 0.47013 0.51588 1.000 0.0510 c RU . .
H15B H Uiso 0.01995 0.37431 0.51722 1.000 0.0510 c RU . .
H15C H Uiso -0.09851 0.40010 0.49831 1.000 0.0510 c RU . .
H18 H Uiso 0.62592 0.61538 0.42374 1.000 0.0330 c RU . .
H19 H Uiso 0.64024 0.75618 0.40444 1.000 0.0360 c RU . .
H20 H Uiso 0.48933 0.84120 0.40640 1.000 0.0320 c RU . .
H22 H Uiso 0.37709 0.50474 0.43363 1.000 0.0310 c RU . .
H23A H Uiso 0.43938 0.44741 0.51055 1.000 0.0540 c RU . .
H23B H Uiso 0.39381 0.53914 0.52017 1.000 0.0540 c RU . .
H23C H Uiso 0.52167 0.52331 0.51777 1.000 0.0540 c RU . .
H24A H Uiso 0.53426 0.47969 0.38389 1.000 0.0490 c RU . .
H24B H Uiso 0.51851 0.40964 0.42625 1.000 0.0490 c RU . .
H24C H Uiso 0.60669 0.48137 0.43412 1.000 0.0490 c RU . .
H25 H Uiso 0.22043 0.77566 0.44334 1.000 0.0340 c RU . .
H26A H Uiso 0.35555 0.91947 0.45068 1.000 0.0660 c RU . .
H26B H Uiso 0.32459 0.86220 0.49805 1.000 0.0660 c RU . .
H26C H Uiso 0.23234 0.91347 0.46914 1.000 0.0660 c RU . .
H27A H Uiso 0.30653 0.87198 0.36213 1.000 0.0580 c RU . .
H27B H Uiso 0.18307 0.87473 0.38050 1.000 0.0580 c RU . .
H27C H Uiso 0.23093 0.79195 0.35550 1.000 0.0580 c RU . .
H31A H Uiso -0.06126 0.54720 0.20997 1.000 0.0330 c RU . .
H31B H Uiso -0.03090 0.60654 0.25647 1.000 0.0330 c RU . .
H31C H Uiso -0.13432 0.54689 0.26002 1.000 0.0330 c RU . .
H32A H Uiso -0.12577 0.39702 0.20668 1.000 0.0430 c RU . .
H32B H Uiso -0.18095 0.39160 0.26140 1.000 0.0430 c RU . .
H32C H Uiso -0.11889 0.31271 0.23863 1.000 0.0430 c RU . .
H33A H Uiso 0.02522 0.23900 0.27745 1.000 0.0400 c RU . .
H33B H Uiso 0.09519 0.25642 0.32733 1.000 0.0400 c RU . .
H33C H Uiso 0.15288 0.25464 0.27309 1.000 0.0400 c RU . .
H34A H Uiso 0.28766 0.36966 0.30714 1.000 0.0370 c RU . .
H34B H Uiso 0.22440 0.37135 0.36001 1.000 0.0370 c RU . .
H34C H Uiso 0.27681 0.45481 0.33801 1.000 0.0370 c RU . .
H36A H Uiso 0.46975 0.43694 0.25486 1.000 0.0590 c RU . .
H36B H Uiso 0.45232 0.49452 0.30358 1.000 0.0590 c RU . .
H36C H Uiso 0.57188 0.46670 0.28746 1.000 0.0590 c RU . .
H37A H Uiso 0.57258 0.67942 0.25553 1.000 0.0590 c RU . .
H37B H Uiso 0.63137 0.60883 0.28817 1.000 0.0590 c RU . .
H37C H Uiso 0.51306 0.64032 0.30379 1.000 0.0590 c RU . .
H38A H Uiso 0.56187 0.49500 0.17796 1.000 0.0670 c RU . .
H38B H Uiso 0.66048 0.52622 0.21238 1.000 0.0670 c RU . .
H38C H Uiso 0.59821 0.59040 0.17640 1.000 0.0670 c RU . .
H40A H Uiso 0.36174 0.82192 0.23812 1.000 0.0530 c RU . .
H40B H Uiso 0.43504 0.75361 0.26576 1.000 0.0530 c RU . .
H40C H Uiso 0.30583 0.74818 0.26924 1.000 0.0530 c RU . .
H41A H Uiso 0.46005 0.70145 0.13409 1.000 0.0660 c RU . .
H41B H Uiso 0.52872 0.72541 0.18336 1.000 0.0660 c RU . .
H41C H Uiso 0.45402 0.79370 0.15652 1.000 0.0660 c RU . .
H42A H Uiso 0.25657 0.70116 0.13836 1.000 0.0560 c RU . .
H42B H Uiso 0.25548 0.79059 0.16483 1.000 0.0560 c RU . .
H42C H Uiso 0.19656 0.71363 0.19152 1.000 0.0560 c RU . .
H44A H Uiso 0.33397 0.50387 0.08767 1.000 0.0730 c RU . .
H44B H Uiso 0.44346 0.53370 0.11452 1.000 0.0730 c RU . .
H44C H Uiso 0.34841 0.59902 0.10391 1.000 0.0730 c RU . .
H45A H Uiso 0.17233 0.58868 0.15256 1.000 0.0670 c RU . .
H45B H Uiso 0.15599 0.51523 0.19267 1.000 0.0670 c RU . .
H45C H Uiso 0.16401 0.49450 0.13354 1.000 0.0670 c RU . .
H46A H Uiso 0.30418 0.39407 0.15208 1.000 0.0690 c RU . .
H46B H Uiso 0.30674 0.41593 0.21117 1.000 0.0690 c RU . .
H46C H Uiso 0.41587 0.41968 0.17856 1.000 0.0690 c RU . .
H48 H Uiso 0.62546 0.38050 0.50735 1.000 0.0430 c RU . .
H49 H Uiso 0.67371 0.27783 0.44949 1.000 0.0510 c RU . .
H50 H Uiso 0.79307 0.17350 0.47293 1.000 0.0610 c RU . .
H51 H Uiso 0.86527 0.17208 0.55441 1.000 0.0630 c RU . .
H52 H Uiso 0.81886 0.27478 0.61203 1.000 0.0510 c RU . .
H53A H Uiso 0.72412 0.45553 0.59692 1.000 0.0880 c RU . .
H53B H Uiso 0.69893 0.38512 0.63805 1.000 0.0880 c RU . .
H53C H Uiso 0.60557 0.41572 0.60038 1.000 0.0880 c RU . .

loop_
_atom_type_symbol
_atom_type_description
_atom_type_scat_dispersion_real
_atom_type_scat_dispersion_imag
_atom_type_scat_source
C C 0.0033 0.0016 ' International Tables Vol C Tables 4.2.6.8 and 6.1.1.4'
H H 0.0000 0.0000 ' International Tables Vol C Tables 4.2.6.8 and 6.1.1.4'
N N 0.0061 0.0033 ' International Tables Vol C Tables 4.2.6.8 and 6.1.1.4'
O O 0.0106 0.0060 ' International Tables Vol C Tables 4.2.6.8 and 6.1.1.4'
Si Si 0.0817 0.0704 ' International Tables Vol C Tables 4.2.6.8 and 6.1.1.4'

loop_
_geom_angle_atom_site_label_1
_geom_angle_atom_site_label_2
_geom_angle_atom_site_label_3
_geom_angle
_geom_angle_site_symmetry_1
_geom_angle_site_symmetry_2
_geom_angle_site_symmetry_3
_geom_angle_publ_flag
O1 Si1 O2 115.50(10) . . . yes
O1 Si1 N1 120.13(11) . . . yes
O1 Si1 C28 109.47(11) . . . yes
O2 Si1 N1 104.24(11) . . . yes
O2 Si1 C28 98.50(10) . . . yes
N1 Si1 C28 106.56(12) . . . yes
O2 Si2 C35 105.05(12) . . . yes
O2 Si2 C39 109.44(13) . . . yes
O2 Si2 C43 106.88(13) . . . yes
C35 Si2 C39 111.32(15) . . . yes
C35 Si2 C43 111.73(15) . . . yes
C39 Si2 C43 112.07(14) . . . yes
Si1 O2 Si2 151.55(13) . . . yes
Si1 N1 C1 146.1(2) . . . yes
C1 N2 C2 110.4(2) . . . yes
C1 N2 C4 126.1(2) . . . yes
C2 N2 C4 123.2(2) . . . yes
C1 N3 C3 110.9(2) . . . yes
C1 N3 C16 122.1(2) . . . yes
C3 N3 C16 125.8(2) . . . yes
C28 N4 C29 111.1(2) . . . yes
C28 N4 C31 125.2(2) . . . yes
C29 N4 C31 123.6(2) . . . yes
C28 N5 C30 111.0(2) . . . yes
C28 N5 C34 124.8(2) . . . yes
C30 N5 C34 124.2(2) . . . yes
N1 C1 N2 132.8(2) . . . yes
N1 C1 N3 124.1(2) . . . yes
N2 C1 N3 103.1(2) . . . yes
N2 C2 C3 107.9(2) . . . yes
N3 C3 C2 107.6(2) . . . yes
N2 C4 C5 118.5(2) . . . yes
N2 C4 C9 118.7(2) . . . yes
C5 C4 C9 122.8(2) . . . no
C4 C5 C6 117.2(3) . . . no
C4 C5 C10 121.2(2) . . . no
C6 C5 C10 121.6(3) . . . no
C5 C6 C7 121.0(3) . . . no
C6 C7 C8 121.0(3) . . . no
C7 C8 C9 120.9(3) . . . no
C4 C9 C8 117.2(3) . . . no
C4 C9 C13 122.5(2) . . . no
C8 C9 C13 120.2(3) . . . no
C5 C10 C11 110.3(2) . . . no
C5 C10 C12 113.5(3) . . . no
C11 C10 C12 109.3(3) . . . no
C9 C13 C14 112.2(3) . . . no
C9 C13 C15 111.0(3) . . . no
C14 C13 C15 108.5(3) . . . no
N3 C16 C17 118.6(2) . . . yes
N3 C16 C21 118.5(3) . . . yes
C17 C16 C21 122.9(3) . . . no
C16 C17 C18 117.5(3) . . . no
C16 C17 C22 120.6(2) . . . no
C18 C17 C22 121.9(3) . . . no
C17 C18 C19 120.6(3) . . . no
C18 C19 C20 120.7(3) . . . no
C19 C20 C21 120.8(3) . . . no
C16 C21 C20 117.4(3) . . . no
C16 C21 C25 122.2(3) . . . no
C20 C21 C25 120.4(3) . . . no
C17 C22 C23 110.9(3) . . . no
C17 C22 C24 113.1(3) . . . no
C23 C22 C24 110.1(3) . . . no
C21 C25 C26 112.3(3) . . . no
C21 C25 C27 112.0(3) . . . no
C26 C25 C27 110.3(3) . . . no
Si1 C28 N4 127.67(19) . . . yes
Si1 C28 N5 127.14(19) . . . yes
N4 C28 N5 104.9(2) . . . yes
N4 C29 C30 106.8(2) . . . yes
N4 C29 C32 121.2(2) . . . yes
C30 C29 C32 131.9(3) . . . no
N5 C30 C29 106.2(2) . . . yes
N5 C30 C33 123.0(2) . . . yes
C29 C30 C33 130.8(3) . . . no
Si2 C35 C36 109.0(2) . . . yes
Si2 C35 C37 111.2(2) . . . yes
Si2 C35 C38 114.1(2) . . . yes
C36 C35 C37 105.8(3) . . . no
C36 C35 C38 108.0(3) . . . no
C37 C35 C38 108.4(3) . . . no
Si2 C39 C40 108.6(2) . . . yes
Si2 C39 C41 113.7(2) . . . yes
Si2 C39 C42 111.3(2) . . . yes
C40 C39 C41 108.4(3) . . . no
C40 C39 C42 106.5(3) . . . no
C41 C39 C42 108.2(3) . . . no
Si2 C43 C44 113.1(3) . . . yes
Si2 C43 C45 109.8(2) . . . yes
Si2 C43 C46 111.2(2) . . . yes
C44 C43 C45 107.4(3) . . . no
C44 C43 C46 108.5(3) . . . no
C45 C43 C46 106.7(3) . . . no
N2 C2 H2 126.00 . . . no
C3 C2 H2 126.00 . . . no
N3 C3 H3 126.00 . . . no
C2 C3 H3 126.00 . . . no
C5 C6 H6 119.00 . . . no
C7 C6 H6 120.00 . . . no
C6 C7 H7 119.00 . . . no
C8 C7 H7 120.00 . . . no
C7 C8 H8 120.00 . . . no
C9 C8 H8 120.00 . . . no
C5 C10 H10 108.00 . . . no
C11 C10 H10 108.00 . . . no
C12 C10 H10 108.00 . . . no
C10 C11 H11A 110.00 . . . no
C10 C11 H11B 109.00 . . . no
C10 C11 H11C 109.00 . . . no
H11A C11 H11B 110.00 . . . no
H11A C11 H11C 110.00 . . . no
H11B C11 H11C 109.00 . . . no
C10 C12 H12A 109.00 . . . no
C10 C12 H12B 109.00 . . . no
C10 C12 H12C 109.00 . . . no
H12A C12 H12B 109.00 . . . no
H12A C12 H12C 109.00 . . . no
H12B C12 H12C 110.00 . . . no
C9 C13 H13 108.00 . . . no
C14 C13 H13 108.00 . . . no
C15 C13 H13 108.00 . . . no
C13 C14 H14A 109.00 . . . no
C13 C14 H14B 109.00 . . . no
C13 C14 H14C 109.00 . . . no
H14A C14 H14B 109.00 . . . no
H14A C14 H14C 109.00 . . . no
H14B C14 H14C 109.00 . . . no
C13 C15 H15A 109.00 . . . no
C13 C15 H15B 109.00 . . . no
C13 C15 H15C 109.00 . . . no
H15A C15 H15B 109.00 . . . no
H15A C15 H15C 109.00 . . . no
H15B C15 H15C 109.00 . . . no
C17 C18 H18 120.00 . . . no
C19 C18 H18 120.00 . . . no
C18 C19 H19 120.00 . . . no
C20 C19 H19 120.00 . . . no
C19 C20 H20 120.00 . . . no
C21 C20 H20 120.00 . . . no
C17 C22 H22 107.00 . . . no
C23 C22 H22 108.00 . . . no
C24 C22 H22 108.00 . . . no
C22 C23 H23A 109.00 . . . no
C22 C23 H23B 109.00 . . . no
C22 C23 H23C 109.00 . . . no
H23A C23 H23B 109.00 . . . no
H23A C23 H23C 110.00 . . . no
H23B C23 H23C 109.00 . . . no
C22 C24 H24A 109.00 . . . no
C22 C24 H24B 110.00 . . . no
C22 C24 H24C 109.00 . . . no
H24A C24 H24B 109.00 . . . no
H24A C24 H24C 109.00 . . . no
H24B C24 H24C 109.00 . . . no
C21 C25 H25 107.00 . . . no
C26 C25 H25 107.00 . . . no
C27 C25 H25 107.00 . . . no
C25 C26 H26A 109.00 . . . no
C25 C26 H26B 109.00 . . . no
C25 C26 H26C 110.00 . . . no
H26A C26 H26B 109.00 . . . no
H26A C26 H26C 110.00 . . . no
H26B C26 H26C 110.00 . . . no
C25 C27 H27A 109.00 . . . no
C25 C27 H27B 109.00 . . . no
C25 C27 H27C 110.00 . . . no
H27A C27 H27B 109.00 . . . no
H27A C27 H27C 109.00 . . . no
H27B C27 H27C 110.00 . . . no
N4 C31 H31A 109.00 . . . no
N4 C31 H31B 109.00 . . . no
N4 C31 H31C 109.00 . . . no
H31A C31 H31B 109.00 . . . no
H31A C31 H31C 110.00 . . . no
H31B C31 H31C 109.00 . . . no
C29 C32 H32A 109.00 . . . no
C29 C32 H32B 109.00 . . . no
C29 C32 H32C 109.00 . . . no
H32A C32 H32B 110.00 . . . no
H32A C32 H32C 109.00 . . . no
H32B C32 H32C 110.00 . . . no
C30 C33 H33A 109.00 . . . no
C30 C33 H33B 109.00 . . . no
C30 C33 H33C 110.00 . . . no
H33A C33 H33B 109.00 . . . no
H33A C33 H33C 109.00 . . . no
H33B C33 H33C 110.00 . . . no
N5 C34 H34A 109.00 . . . no
N5 C34 H34B 109.00 . . . no
N5 C34 H34C 109.00 . . . no
H34A C34 H34B 109.00 . . . no
H34A C34 H34C 109.00 . . . no
H34B C34 H34C 109.00 . . . no
C35 C36 H36A 109.00 . . . no
C35 C36 H36B 109.00 . . . no
C35 C36 H36C 110.00 . . . no
H36A C36 H36B 109.00 . . . no
H36A C36 H36C 109.00 . . . no
H36B C36 H36C 109.00 . . . no
C35 C37 H37A 109.00 . . . no
C35 C37 H37B 109.00 . . . no
C35 C37 H37C 109.00 . . . no
H37A C37 H37B 109.00 . . . no
H37A C37 H37C 109.00 . . . no
H37B C37 H37C 109.00 . . . no
C35 C38 H38A 109.00 . . . no
C35 C38 H38B 109.00 . . . no
C35 C38 H38C 109.00 . . . no
H38A C38 H38B 109.00 . . . no
H38A C38 H38C 109.00 . . . no
H38B C38 H38C 110.00 . . . no
C39 C40 H40A 109.00 . . . no
C39 C40 H40B 109.00 . . . no
C39 C40 H40C 109.00 . . . no
H40A C40 H40B 109.00 . . . no
H40A C40 H40C 109.00 . . . no
H40B C40 H40C 109.00 . . . no
C39 C41 H41A 109.00 . . . no
C39 C41 H41B 109.00 . . . no
C39 C41 H41C 109.00 . . . no
H41A C41 H41B 109.00 . . . no
H41A C41 H41C 109.00 . . . no
H41B C41 H41C 109.00 . . . no
C39 C42 H42A 109.00 . . . no
C39 C42 H42B 109.00 . . . no
C39 C42 H42C 109.00 . . . no
H42A C42 H42B 109.00 . . . no
H42A C42 H42C 109.00 . . . no
H42B C42 H42C 110.00 . . . no
C43 C44 H44A 109.00 . . . no
C43 C44 H44B 109.00 . . . no
C43 C44 H44C 109.00 . . . no
H44A C44 H44B 109.00 . . . no
H44A C44 H44C 109.00 . . . no
H44B C44 H44C 110.00 . . . no
C43 C45 H45A 110.00 . . . no
C43 C45 H45B 109.00 . . . no
C43 C45 H45C 109.00 . . . no
H45A C45 H45B 109.00 . . . no
H45A C45 H45C 109.00 . . . no
H45B C45 H45C 109.00 . . . no
C43 C46 H46A 109.00 . . . no
C43 C46 H46B 110.00 . . . no
C43 C46 H46C 109.00 . . . no
H46A C46 H46B 109.00 . . . no
H46A C46 H46C 109.00 . . . no
H46B C46 H46C 109.00 . . . no
C48 C47 C52 118.1(3) . . . no
C48 C47 C53 120.8(3) . . . no
C52 C47 C53 121.1(3) . . . no
C47 C48 C49 121.1(3) . . . no
C48 C49 C50 120.0(4) . . . no
C49 C50 C51 119.7(4) . . . no
C50 C51 C52 120.4(4) . . . no
C47 C52 C51 120.7(4) . . . no
C47 C48 H48 119.00 . . . no
C49 C48 H48 119.00 . . . no
C48 C49 H49 120.00 . . . no
C50 C49 H49 120.00 . . . no
C49 C50 H50 120.00 . . . no
C51 C50 H50 120.00 . . . no
C50 C51 H51 120.00 . . . no
C52 C51 H51 120.00 . . . no
C47 C52 H52 120.00 . . . no
C51 C52 H52 120.00 . . . no
C47 C53 H53A 109.00 . . . no
C47 C53 H53B 109.00 . . . no
C47 C53 H53C 109.00 . . . no
H53A C53 H53B 109.00 . . . no
H53A C53 H53C 109.00 . . . no
H53B C53 H53C 109.00 . . . no

loop_
_geom_bond_atom_site_label_1
_geom_bond_atom_site_label_2
_geom_bond_distance
_geom_bond_site_symmetry_1
_geom_bond_site_symmetry_2
_geom_bond_publ_flag
Si1 O1 1.554(2) . . yes
Si1 O2 1.653(2) . . yes
Si1 N1 1.684(2) . . yes
Si1 C28 1.935(3) . . yes
Si2 O2 1.626(2) . . yes
Si2 C35 1.929(4) . . yes
Si2 C39 1.925(3) . . yes
Si2 C43 1.933(3) . . yes
N1 C1 1.271(3) . . yes
N2 C1 1.397(3) . . yes
N2 C2 1.395(3) . . yes
N2 C4 1.436(3) . . yes
N3 C1 1.399(3) . . yes
N3 C3 1.387(4) . . yes
N3 C16 1.438(3) . . yes
N4 C28 1.347(3) . . yes
N4 C29 1.389(3) . . yes
N4 C31 1.459(3) . . yes
N5 C28 1.356(3) . . yes
N5 C30 1.393(3) . . yes
N5 C34 1.461(3) . . yes
C2 C3 1.342(4) . . no
C4 C5 1.408(4) . . no
C4 C9 1.400(4) . . no
C5 C6 1.390(4) . . no
C5 C10 1.523(4) . . no
C6 C7 1.378(5) . . no
C7 C8 1.375(4) . . no
C8 C9 1.398(4) . . no
C9 C13 1.522(4) . . no
C10 C11 1.531(4) . . no
C10 C12 1.520(5) . . no
C13 C14 1.524(4) . . no
C13 C15 1.535(4) . . no
C16 C17 1.392(4) . . no
C16 C21 1.395(4) . . no
C17 C18 1.397(4) . . no
C17 C22 1.515(4) . . no
C18 C19 1.387(5) . . no
C19 C20 1.373(5) . . no
C20 C21 1.398(5) . . no
C21 C25 1.523(5) . . no
C22 C23 1.538(5) . . no
C22 C24 1.530(5) . . no
C25 C26 1.533(5) . . no
C25 C27 1.521(5) . . no
C29 C30 1.352(4) . . no
C29 C32 1.489(4) . . no
C30 C33 1.493(4) . . no
C35 C36 1.550(5) . . no
C35 C37 1.545(5) . . no
C35 C38 1.538(5) . . no
C39 C40 1.551(5) . . no
C39 C41 1.537(5) . . no
C39 C42 1.549(5) . . no
C43 C44 1.547(5) . . no
C43 C45 1.552(5) . . no
C43 C46 1.547(5) . . no
C2 H2 0.9500 . . no
C3 H3 0.9500 . . no
C6 H6 0.9500 . . no
C7 H7 0.9500 . . no
C8 H8 0.9500 . . no
C10 H10 1.0000 . . no
C11 H11A 0.9800 . . no
C11 H11B 0.9800 . . no
C11 H11C 0.9800 . . no
C12 H12A 0.9800 . . no
C12 H12B 0.9800 . . no
C12 H12C 0.9800 . . no
C13 H13 1.0000 . . no
C14 H14A 0.9800 . . no
C14 H14B 0.9800 . . no
C14 H14C 0.9800 . . no
C15 H15A 0.9800 . . no
C15 H15B 0.9800 . . no
C15 H15C 0.9800 . . no
C18 H18 0.9500 . . no
C19 H19 0.9500 . . no
C20 H20 0.9500 . . no
C22 H22 1.0000 . . no
C23 H23A 0.9800 . . no
C23 H23B 0.9800 . . no
C23 H23C 0.9800 . . no
C24 H24A 0.9800 . . no
C24 H24B 0.9800 . . no
C24 H24C 0.9800 . . no
C25 H25 1.0000 . . no
C26 H26A 0.9800 . . no
C26 H26B 0.9800 . . no
C26 H26C 0.9800 . . no
C27 H27A 0.9800 . . no
C27 H27B 0.9800 . . no
C27 H27C 0.9800 . . no
C31 H31A 0.9800 . . no
C31 H31B 0.9800 . . no
C31 H31C 0.9800 . . no
C32 H32A 0.9800 . . no
C32 H32B 0.9800 . . no
C32 H32C 0.9800 . . no
C33 H33A 0.9800 . . no
C33 H33B 0.9800 . . no
C33 H33C 0.9800 . . no
C34 H34A 0.9800 . . no
C34 H34B 0.9800 . . no
C34 H34C 0.9800 . . no
C36 H36A 0.9800 . . no
C36 H36B 0.9800 . . no
C36 H36C 0.9800 . . no
C37 H37A 0.9800 . . no
C37 H37B 0.9800 . . no
C37 H37C 0.9800 . . no
C38 H38A 0.9800 . . no
C38 H38B 0.9800 . . no
C38 H38C 0.9800 . . no
C40 H40A 0.9800 . . no
C40 H40B 0.9800 . . no
C40 H40C 0.9800 . . no
C41 H41A 0.9800 . . no
C41 H41B 0.9800 . . no
C41 H41C 0.9800 . . no
C42 H42A 0.9800 . . no
C42 H42B 0.9800 . . no
C42 H42C 0.9800 . . no
C44 H44A 0.9800 . . no
C44 H44B 0.9800 . . no
C44 H44C 0.9800 . . no
C45 H45A 0.9800 . . no
C45 H45B 0.9800 . . no
C45 H45C 0.9800 . . no
C46 H46A 0.9800 . . no
C46 H46B 0.9800 . . no
C46 H46C 0.9800 . . no
C47 C48 1.382(5) . . no
C47 C52 1.389(5) . . no
C47 C53 1.518(5) . . no
C48 C49 1.386(5) . . no
C49 C50 1.367(6) . . no
C50 C51 1.380(6) . . no
C51 C52 1.377(6) . . no
C48 H48 0.9500 . . no
C49 H49 0.9500 . . no
C50 H50 0.9500 . . no
C51 H51 0.9500 . . no
C52 H52 0.9500 . . no
C53 H53A 0.9800 . . no
C53 H53B 0.9800 . . no
C53 H53C 0.9800 . . no

loop_
_geom_hbond_atom_site_label_D
_geom_hbond_atom_site_label_H
_geom_hbond_atom_site_label_A
_geom_hbond_distance_DH
_geom_hbond_distance_HA
_geom_hbond_distance_DA
_geom_hbond_angle_DHA
_geom_hbond_site_symmetry_A
_geom_hbond_publ_flag
C12 H12C O1 0.9800 2.5800 3.279(4) 129.00 . yes
C13 H13 N2 1.0000 2.4900 2.909(4) 105.00 . yes
C22 H22 N3 1.0000 2.4700 2.850(4) 102.00 . yes
C25 H25 N3 1.0000 2.3900 2.893(4) 110.00 . yes
C31 H31B O1 0.9800 2.1500 3.018(3) 146.00 . yes
C32 H32C O1 0.9800 2.2700 3.244(3) 171.00 4_545 yes
C33 H33A O1 0.9800 2.4800 3.436(4) 164.00 4_545 yes
C34 H34C N1 0.9800 2.5500 3.345(4) 138.00 . yes

loop_
_geom_torsion_atom_site_label_1
_geom_torsion_atom_site_label_2
_geom_torsion_atom_site_label_3
_geom_torsion_atom_site_label_4
_geom_torsion
_geom_torsion_site_symmetry_1
_geom_torsion_site_symmetry_2
_geom_torsion_site_symmetry_3
_geom_torsion_site_symmetry_4
_geom_torsion_publ_flag
O1 Si1 O2 Si2 -3.7(3) . . . . no
N1 Si1 O2 Si2 -137.7(3) . . . . no
C28 Si1 O2 Si2 112.7(3) . . . . no
O1 Si1 N1 C1 55.6(4) . . . . no
O2 Si1 N1 C1 -173.1(4) . . . . no
C28 Si1 N1 C1 -69.5(4) . . . . no
O1 Si1 C28 N4 4.0(3) . . . . no
O1 Si1 C28 N5 176.6(2) . . . . no
O2 Si1 C28 N4 -117.0(2) . . . . no
O2 Si1 C28 N5 55.6(2) . . . . no
N1 Si1 C28 N4 135.3(2) . . . . no
N1 Si1 C28 N5 -52.1(3) . . . . no
C35 Si2 O2 Si1 153.1(3) . . . . no
C39 Si2 O2 Si1 33.5(3) . . . . no
C43 Si2 O2 Si1 -88.1(3) . . . . no
O2 Si2 C35 C36 40.1(2) . . . . no
O2 Si2 C35 C37 -76.2(2) . . . . no
O2 Si2 C35 C38 160.9(2) . . . . no
C39 Si2 C35 C36 158.4(2) . . . . no
C39 Si2 C35 C37 42.2(3) . . . . no
C39 Si2 C35 C38 -80.8(3) . . . . no
C43 Si2 C35 C36 -75.4(2) . . . . no
C43 Si2 C35 C37 168.3(2) . . . . no
C43 Si2 C35 C38 45.4(3) . . . . no
O2 Si2 C39 C40 41.1(3) . . . . no
O2 Si2 C39 C41 161.8(2) . . . . no
O2 Si2 C39 C42 -75.8(2) . . . . no
C35 Si2 C39 C40 -74.6(3) . . . . no
C35 Si2 C39 C41 46.1(3) . . . . no
C35 Si2 C39 C42 168.5(2) . . . . no
C43 Si2 C39 C40 159.5(2) . . . . no
C43 Si2 C39 C41 -79.9(3) . . . . no
C43 Si2 C39 C42 42.6(3) . . . . no
O2 Si2 C43 C44 167.3(2) . . . . no
O2 Si2 C43 C45 47.3(3) . . . . no
O2 Si2 C43 C46 -70.5(3) . . . . no
C35 Si2 C43 C44 -78.3(3) . . . . no
C35 Si2 C43 C45 161.7(2) . . . . no
C35 Si2 C43 C46 43.9(3) . . . . no
C39 Si2 C43 C44 47.4(3) . . . . no
C39 Si2 C43 C45 -72.6(3) . . . . no
C39 Si2 C43 C46 169.6(2) . . . . no
Si1 N1 C1 N2 23.3(6) . . . . no
Si1 N1 C1 N3 -159.5(3) . . . . no
C2 N2 C1 N1 178.8(3) . . . . no
C4 N2 C1 N1 -7.2(5) . . . . no
C2 N2 C1 N3 1.2(3) . . . . no
C4 N2 C1 N3 175.2(2) . . . . no
C2 N2 C4 C5 99.6(3) . . . . no
C1 N2 C2 C3 -0.3(3) . . . . no
C1 N2 C4 C5 -73.8(3) . . . . no
C2 N2 C4 C9 -77.6(3) . . . . no
C4 N2 C2 C3 -174.6(2) . . . . no
C1 N2 C4 C9 109.0(3) . . . . no
C16 N3 C1 N1 12.1(4) . . . . no
C3 N3 C1 N1 -179.5(3) . . . . no
C1 N3 C3 C2 1.5(3) . . . . no
C1 N3 C16 C21 83.3(3) . . . . no
C16 N3 C1 N2 -170.0(2) . . . . no
C16 N3 C3 C2 169.3(3) . . . . no
C3 N3 C1 N2 -1.6(3) . . . . no
C1 N3 C16 C17 -95.3(3) . . . . no
C3 N3 C16 C17 98.1(3) . . . . no
C3 N3 C16 C21 -83.3(3) . . . . no
C29 N4 C28 Si1 173.60(19) . . . . no
C29 N4 C28 N5 -0.3(3) . . . . no
C31 N4 C28 N5 -176.5(2) . . . . no
C31 N4 C29 C32 -4.5(4) . . . . no
C31 N4 C28 Si1 -2.6(4) . . . . no
C31 N4 C29 C30 176.1(2) . . . . no
C28 N4 C29 C30 -0.2(3) . . . . no
C28 N4 C29 C32 179.2(2) . . . . no
C30 N5 C28 Si1 -173.3(2) . . . . no
C28 N5 C30 C29 -0.8(3) . . . . no
C34 N5 C28 Si1 7.6(4) . . . . no
C34 N5 C30 C29 178.3(2) . . . . no
C28 N5 C30 C33 178.5(3) . . . . no
C34 N5 C30 C33 -2.4(4) . . . . no
C30 N5 C28 N4 0.7(3) . . . . no
C34 N5 C28 N4 -178.5(2) . . . . no
N2 C2 C3 N3 -0.7(3) . . . . no
C5 C4 C9 C8 2.1(4) . . . . no
C5 C4 C9 C13 -175.8(3) . . . . no
N2 C4 C5 C6 -179.9(2) . . . . no
N2 C4 C9 C13 1.2(4) . . . . no
C9 C4 C5 C10 174.3(3) . . . . no
N2 C4 C9 C8 179.2(2) . . . . no
C9 C4 C5 C6 -2.8(4) . . . . no
N2 C4 C5 C10 -2.8(4) . . . . no
C10 C5 C6 C7 -175.8(3) . . . . no
C6 C5 C10 C12 -22.2(4) . . . . no
C4 C5 C10 C12 160.9(3) . . . . no
C4 C5 C6 C7 1.3(4) . . . . no
C6 C5 C10 C11 100.9(3) . . . . no
C4 C5 C10 C11 -76.1(4) . . . . no
C5 C6 C7 C8 0.9(5) . . . . no
C6 C7 C8 C9 -1.6(5) . . . . no
C7 C8 C9 C13 178.1(3) . . . . no
C7 C8 C9 C4 0.1(4) . . . . no
C8 C9 C13 C15 -82.4(3) . . . . no
C4 C9 C13 C15 95.5(3) . . . . no
C8 C9 C13 C14 39.2(4) . . . . no
C4 C9 C13 C14 -143.0(3) . . . . no
N3 C16 C21 C25 3.3(4) . . . . no
C21 C16 C17 C22 179.1(3) . . . . no
N3 C16 C21 C20 -176.7(2) . . . . no
C17 C16 C21 C20 1.8(4) . . . . no
N3 C16 C17 C18 178.4(3) . . . . no
N3 C16 C17 C22 -2.3(4) . . . . no
C21 C16 C17 C18 -0.1(4) . . . . no
C17 C16 C21 C25 -178.1(3) . . . . no
C18 C17 C22 C23 95.6(4) . . . . no
C18 C17 C22 C24 -28.7(4) . . . . no
C22 C17 C18 C19 179.1(3) . . . . no
C16 C17 C22 C23 -83.7(4) . . . . no
C16 C17 C22 C24 152.1(3) . . . . no
C16 C17 C18 C19 -1.6(4) . . . . no
C17 C18 C19 C20 1.6(5) . . . . no
C18 C19 C20 C21 0.2(5) . . . . no
C19 C20 C21 C25 178.2(3) . . . . no
C19 C20 C21 C16 -1.8(4) . . . . no
C20 C21 C25 C27 70.3(4) . . . . no
C20 C21 C25 C26 -54.4(4) . . . . no
C16 C21 C25 C27 -109.7(3) . . . . no
C16 C21 C25 C26 125.6(3) . . . . no
N4 C29 C30 C33 -178.6(3) . . . . no
C32 C29 C30 N5 -178.7(3) . . . . no
C32 C29 C30 C33 2.1(5) . . . . no
N4 C29 C30 N5 0.6(3) . . . . no
C52 C47 C48 C49 0.6(5) . . . . no
C53 C47 C48 C49 -179.2(3) . . . . no
C48 C47 C52 C51 -0.9(5) . . . . no
C53 C47 C52 C51 178.9(4) . . . . no
C47 C48 C49 C50 0.0(6) . . . . no
C48 C49 C50 C51 -0.3(6) . . . . no
C49 C50 C51 C52 -0.1(6) . . . . no
C50 C51 C52 C47 0.7(6) . . . . no
